data_4343640
loop_
_publ_author_name
'Bratton, W. K.'
'Cotton, F. A.'

_publ_section_title
;
 Characterization of the trinegative octachloroditechnetate ion
;
_journal_name_full 'Inorganic Chemistry'
_journal_page_first 789
_journal_page_last 793
_journal_volume 9
_journal_year 1970
_chemical_formula_sum 'Cl8 H16 N3 O2 Tc2'
_chemical_name_systematic '(N H4)3 Tc2 Cl8 (H2 O)2'
_space_group_IT_number 154
_symmetry_space_group_name_Hall 'P 32 2"'
_symmetry_space_group_name_H-M 'P 32 2 1'
_cell_angle_alpha 90
_cell_angle_beta 90
_cell_angle_gamma 120
_cell_formula_units_Z 3
_cell_length_a 13.04
_cell_length_b 13.04
_cell_length_c 8.4
_cell_volume 1236.987
_citation_journal_id_ASTM INOCAJ
_cod_data_source_file Bratton_INOCAJ_1970_1115.cif
_cod_data_source_block H16Cl8N3O2Tc2
_cod_original_formula_sum 'H16 Cl8 N3 O2 Tc2'
_cod_database_code 4343640

loop_
_symmetry_equiv_pos_as_xyz
x,y,z
-y,x-y,z+2/3
-x+y,-x,z+1/3
y,x,-z
-x,-x+y,-z+2/3
x-y,-y,-z+1/3

loop_
_atom_site_label
_atom_site_type_symbol
_atom_site_fract_x
_atom_site_fract_y
_atom_site_fract_z
_atom_site_occupancy
_atom_site_U_iso_or_equiv
_atom_site_attached_hydrogens
Cl2 Cl 0.494 0.4384 0.2642 1 0.0 0
N2 N 0.299 0.299 0 1 0.0 4
O1 O 0.18 0.231 -0.275 0.5 0.0 2
Cl3 Cl 0.5695 0.3645 -0.0595 1 0.0 0
Tc1 Tc 0.6336 0.552 0.0639 1 0.0 0
N1 N 0.483 0.673 0.416 1 0.0 4
O2 O 0 0.053 0.8333 1 0.0 2
Cl4 Cl 0.8132 0.6174 -0.0683 1 0.0 0
Cl1 Cl 0.7402 0.6837 0.2682 1 0.0 0
